data_9015444
loop_
_publ_author_name
'Crosnier-Lopez M'
'Duroy, H.'
'Fourquet, J.'

_publ_section_title
;
 Ba5Nb3O3F18(HF2): synthesis and crystal structure
 _cod_database_code 1000353
;
_journal_name_full 'Journal of Solid State Chemistry'
_journal_page_first 211
_journal_page_last 217
_journal_paper_doi 10.1006/jssc.1993.1340
_journal_volume 107
_journal_year 1993
_chemical_formula_sum 'Ba5 F20 Nb3 O3'
_space_group_IT_number 176
_symmetry_space_group_name_Hall '-P 6c'
_symmetry_space_group_name_H-M 'P 63/m'
_cell_angle_alpha 90
_cell_angle_beta 90
_cell_angle_gamma 120
_cell_length_a 11.935
_cell_length_b 11.935
_cell_length_c 7.852
_cell_formula_units_Z 2
_cell_volume 968.625
_database_code_amcsd 0013785
_exptl_crystal_density_diffrn 4.777
_cod_duplicate_entry 1000353
_cod_original_formula_sum 'Ba5 Nb3 F20 O3'
_cod_database_code 9015444
_amcsd_formula_title 'Ba5 F20 H Nb3 O3'

loop_
_space_group_symop_operation_xyz
x,y,z
-x+y,-x,1/2-z
x-y,x,1/2+z
y,-x+y,-z
-y,x-y,z
x,y,1/2-z
-x,-y,1/2+z
x-y,x,-z
-x+y,-x,z
-y,x-y,1/2-z
y,-x+y,1/2+z
-x,-y,-z

loop_
_atom_site_aniso_label
_atom_site_aniso_U_11
_atom_site_aniso_U_22
_atom_site_aniso_U_33
_atom_site_aniso_U_12
_atom_site_aniso_U_13
_atom_site_aniso_U_23
Ba1 0.02260 0.02260 0.00820 0.01130 0.00000 0.00000
Ba2 0.00990 0.00990 0.01510 0.00500 0.00000 0.00000
Ba3 0.01230 0.01280 0.01090 0.00680 0.00000 0.00000
Nb1 0.01350 0.00960 0.01100 0.00310 0.00000 0.00000
F1 0.01700 0.01240 0.01400 0.00500 0.00410 0.00040
F2 0.01550 0.01420 0.02330 0.00530 0.00000 0.00000
F3 0.01960 0.01750 0.01260 0.00700 0.00190 0.00200
O1 0.03060 0.01020 0.02190 -0.00710 0.00000 0.00000
F4 0.03060 0.01020 0.02190 -0.00710 0.00000 0.00000
O2 0.02060 0.00490 0.03660 0.00560 0.00000 0.00000
F5 0.02060 0.00490 0.03660 0.00560 0.00000 0.00000
F6 0.02420 0.02420 0.01100 0.01210 0.00000 0.00000

loop_
_atom_site_label
_atom_site_fract_x
_atom_site_fract_y
_atom_site_fract_z
_atom_site_occupancy
Ba1 0.00000 0.00000 0.00000 1.00000
Ba2 0.33333 0.66667 0.25000 1.00000
Ba3 0.64010 0.56050 0.25000 1.00000
Nb1 0.28190 0.32850 0.25000 1.00000
F1 0.39210 0.49010 0.09890 1.00000
F2 0.24340 0.83590 0.25000 1.00000
F3 0.22610 0.27760 0.49000 1.00000
O1 0.14110 0.14130 0.25000 0.50000
F4 0.14110 0.14130 0.25000 0.50000
O2 0.70150 0.11520 0.25000 0.50000
F5 0.70150 0.11520 0.25000 0.50000
F6 0.33333 0.66667 0.89070 1.00000

loop_
_cod_related_entry_id
_cod_related_entry_database
_cod_related_entry_code
1 AMCSD 0013785
